data_4340914
loop_
_publ_author_name
'Mahmudov, Kamran T.'
'Kopylovich, Maximilian N.'
'Sabbatini, Alessandra'
'Drew, Michael G. B.'
'Martins, Lu\'isa M D R S'
'Pettinari, Claudio'
'Pombeiro, Armando J. L.'

_publ_section_title
;
 Cooperative metal-ligand assisted E/Z isomerization and cyano activation
 at Cu(II) and Co(II) complexes of arylhydrazones of active methylene
 nitriles.
;
_journal_issue 18
_journal_name_full 'Inorganic chemistry'
_journal_page_first 9946
_journal_page_last 9958
_journal_paper_doi 10.1021/ic501704g
_journal_volume 53
_journal_year 2014
_chemical_formula_sum 'C10 H14 Cu N4 O7 S'
_chemical_formula_weight 397.85
_chemical_name_systematic
;
 ?
;
_space_group_IT_number 148
_symmetry_cell_setting trigonal
_symmetry_space_group_name_Hall '-R 3'
_symmetry_space_group_name_H-M 'R -3 :H'
_atom_sites_solution_hydrogens geom
_atom_sites_solution_primary direct
_atom_sites_solution_secondary difmap
_audit_creation_method SHELXL-97
_cell_angle_alpha 90.00
_cell_angle_beta 90.00
_cell_angle_gamma 120.00
_cell_formula_units_Z 18
_cell_length_a 31.826(4)
_cell_length_b 31.826(4)
_cell_length_c 7.5966(11)
_cell_measurement_reflns_used 10146
_cell_measurement_temperature 150(2)
_cell_measurement_theta_max 30.00
_cell_measurement_theta_min 3.39
_cell_volume 6663.7(15)
_computing_cell_refinement 'Crysalis, Oxford Diffraction'
_computing_data_collection 'Crysalis, Oxford Diffraction'
_computing_data_reduction 'Crysalis, Oxford Diffraction'
_computing_molecular_graphics PLATON(Spek,2004)
_computing_structure_refinement 'SHELXL-97 (Sheldrick, 1997)'
_computing_structure_solution 'SHELXS-97 (Sheldrick, 1997)'
_diffrn_ambient_temperature 150(2)
_diffrn_measured_fraction_theta_full 0.986
_diffrn_measured_fraction_theta_max 0.986
_diffrn_measurement_device 'Oxford Diffaction X-Calibur System'
_diffrn_measurement_method '321 frames, counting time 10 s.'
_diffrn_radiation_monochromator graphite
_diffrn_radiation_source 'fine-focus sealed tube'
_diffrn_radiation_type MoK\a
_diffrn_radiation_wavelength 0.71073
_diffrn_reflns_av_R_equivalents 0.0554
_diffrn_reflns_av_sigmaI/netI 0.0767
_diffrn_reflns_limit_h_max 27
_diffrn_reflns_limit_h_min -43
_diffrn_reflns_limit_k_max 44
_diffrn_reflns_limit_k_min -36
_diffrn_reflns_limit_l_max 10
_diffrn_reflns_limit_l_min -6
_diffrn_reflns_number 10146
_diffrn_reflns_theta_full 30.00
_diffrn_reflns_theta_max 30.00
_diffrn_reflns_theta_min 3.39
_diffrn_standards_decay_% n/a
_diffrn_standards_interval_count n/a
_diffrn_standards_interval_time n/a
_diffrn_standards_number n/a
_exptl_absorpt_coefficient_mu 1.659
_exptl_absorpt_correction_T_max 1.000
_exptl_absorpt_correction_T_min 0.873
_exptl_absorpt_correction_type empirical
_exptl_absorpt_process_details 'ABSPACK, Oxford Diffraction Ltd'
_exptl_crystal_colour black
_exptl_crystal_density_diffrn 1.784
_exptl_crystal_density_method 'not measured'
_exptl_crystal_description needle
_exptl_crystal_F_000 3654
_exptl_crystal_size_max 0.19
_exptl_crystal_size_mid 0.03
_exptl_crystal_size_min 0.03
_refine_diff_density_max 0.578
_refine_diff_density_min -0.541
_refine_diff_density_rms 0.095
_refine_ls_extinction_method none
_refine_ls_goodness_of_fit_ref 0.997
_refine_ls_hydrogen_treatment mixed
_refine_ls_matrix_type full
_refine_ls_number_parameters 227
_refine_ls_number_reflns 4256
_refine_ls_number_restraints 9
_refine_ls_restrained_S_all 0.996
_refine_ls_R_factor_all 0.0949
_refine_ls_R_factor_gt 0.0590
_refine_ls_shift/su_max 0.000
_refine_ls_shift/su_mean 0.000
_refine_ls_structure_factor_coef Fsqd
_refine_ls_weighting_details 'calc w=1/[\s^2^(Fo^2^)+(0.0565P)^2^+3.6640P] where P=(Fo^2^+2Fc^2^)/3'
_refine_ls_weighting_scheme calc
_refine_ls_wR_factor_gt 0.1207
_refine_ls_wR_factor_ref 0.1362
_reflns_number_gt 2939
_reflns_number_total 4256
_reflns_threshold_expression >2sigma(I)
_cod_data_source_file ic501704g_si_001.cif
_cod_data_source_block 1
_cod_depositor_comments 'Adding full bibliography for 4340912--4340921.cif.'
_cod_original_cell_volume 6663.9(15)
_cod_original_sg_symbol_H-M R-3
_cod_database_code 4340914

loop_
_symmetry_equiv_pos_as_xyz
'x, y, z'
'-y, x-y, z'
'-x+y, -x, z'
'x+2/3, y+1/3, z+1/3'
'-y+2/3, x-y+1/3, z+1/3'
'-x+y+2/3, -x+1/3, z+1/3'
'x+1/3, y+2/3, z+2/3'
'-y+1/3, x-y+2/3, z+2/3'
'-x+y+1/3, -x+2/3, z+2/3'
'-x, -y, -z'
'y, -x+y, -z'
'x-y, x, -z'
'-x+2/3, -y+1/3, -z+1/3'
'y+2/3, -x+y+1/3, -z+1/3'
'x-y+2/3, x+1/3, -z+1/3'
'-x+1/3, -y+2/3, -z+2/3'
'y+1/3, -x+y+2/3, -z+2/3'
'x-y+1/3, x+2/3, -z+2/3'

loop_
_atom_site_label
_atom_site_type_symbol
_atom_site_fract_x
_atom_site_fract_y
_atom_site_fract_z
_atom_site_U_iso_or_equiv
_atom_site_adp_type
_atom_site_occupancy
_atom_site_symmetry_multiplicity
_atom_site_calc_flag
_atom_site_refinement_flags
Cu1 Cu 0.178151(15) 0.078156(15) 0.17519(6) 0.02955(15) Uani 1 1 d .
O11 O 0.12978(9) 0.00936(9) 0.2274(4) 0.0358(6) Uani 1 1 d .
S12 S 0.14055(3) -0.01763(3) 0.36344(12) 0.0314(2) Uani 1 1 d .
O13 O 0.15134(11) 0.00654(10) 0.5302(3) 0.0426(7) Uani 1 1 d .
O14 O 0.10277(10) -0.06779(9) 0.3667(4) 0.0447(7) Uani 1 1 d .
C15 C 0.19369(13) -0.01522(12) 0.2857(5) 0.0278(7) Uani 1 1 d .
C16 C 0.19487(14) -0.05777(13) 0.2634(5) 0.0352(8) Uani 1 1 d .
H16 H 0.1670 -0.0875 0.2829 0.042 Uiso 1 1 calc R
C17 C 0.23710(16) -0.05633(14) 0.2124(5) 0.0406(9) Uani 1 1 d .
H17 H 0.2377 -0.0850 0.1960 0.049 Uiso 1 1 calc R
C18 C 0.27841(15) -0.01223(15) 0.1860(5) 0.0409(9) Uani 1 1 d .
H18 H 0.3071 -0.0112 0.1540 0.049 Uiso 1 1 calc R
C19 C 0.27778(14) 0.03068(13) 0.2066(5) 0.0328(8) Uani 1 1 d .
H19 H 0.3059 0.0602 0.1868 0.039 Uiso 1 1 calc R
C20 C 0.23555(12) 0.03012(12) 0.2565(4) 0.0257(7) Uani 1 1 d .
N21 N 0.23373(10) 0.07389(10) 0.2699(4) 0.0266(6) Uani 1 1 d .
N22 N 0.27476(10) 0.10942(10) 0.3257(4) 0.0267(6) Uani 1 1 d .
C23 C 0.28370(12) 0.15452(12) 0.3312(5) 0.0288(7) Uani 1 1 d .
C24 C 0.25344(12) 0.17381(12) 0.2719(4) 0.0263(7) Uani 1 1 d .
N25 N 0.21245(10) 0.14762(10) 0.1970(4) 0.0296(6) Uani 1 1 d .
H25 H 0.1988 0.1626 0.1517 0.036 Uiso 1 1 calc R
C231 C 0.33060(13) 0.18835(13) 0.4047(5) 0.0334(8) Uani 1 1 d .
N232 N 0.36753(12) 0.21481(12) 0.4614(5) 0.0478(9) Uani 1 1 d .
O241 O 0.27407(9) 0.22147(9) 0.3051(4) 0.0366(6) Uani 1 1 d .
C242 C 0.24711(15) 0.24607(14) 0.2665(6) 0.0414(10) Uani 1 1 d .
H24B H 0.2401 0.2437 0.1428 0.062 Uiso 1 1 calc R
H24C H 0.2661 0.2796 0.2993 0.062 Uiso 1 1 calc R
H24A H 0.2173 0.2311 0.3318 0.062 Uiso 1 1 calc R
O1 O 0.11985(10) 0.07751(11) 0.0719(4) 0.0421(7) Uani 1 1 d D
O2 O 0.19359(10) 0.05664(10) -0.0984(3) 0.0396(6) Uani 1 1 d D
O1W O 0.05547(16) 0.06512(19) 0.3255(6) 0.0919(13) Uani 1 1 d D
H6 H 0.0325(19) 0.042(2) 0.265(8) 0.138 Uiso 1 1 d D
H2 H 0.120(2) 0.090(3) -0.026(5) 0.138 Uiso 1 1 d D
H1 H 0.0950(16) 0.070(3) 0.133(7) 0.138 Uiso 1 1 d D
H4 H 0.1801(19) 0.064(2) -0.179(7) 0.138 Uiso 1 1 d D
H3 H 0.2242(7) 0.073(2) -0.107(9) 0.138 Uiso 1 1 d D
H5 H 0.045(2) 0.071(3) 0.418(6) 0.138 Uiso 1 1 d D

loop_
_atom_site_aniso_label
_atom_site_aniso_U_11
_atom_site_aniso_U_22
_atom_site_aniso_U_33
_atom_site_aniso_U_23
_atom_site_aniso_U_13
_atom_site_aniso_U_12
Cu1 0.0229(2) 0.0219(2) 0.0421(3) -0.00037(19) -0.00616(19) 0.00983(18)
O11 0.0238(12) 0.0272(13) 0.0499(16) 0.0054(12) -0.0093(12) 0.0078(11)
S12 0.0291(5) 0.0212(4) 0.0389(5) 0.0018(4) 0.0000(4) 0.0088(4)
O13 0.0499(17) 0.0373(15) 0.0399(16) -0.0016(12) 0.0028(13) 0.0212(14)
O14 0.0323(15) 0.0223(13) 0.0660(19) 0.0039(13) 0.0044(14) 0.0034(12)
C15 0.0290(17) 0.0238(17) 0.0298(18) -0.0018(14) -0.0046(14) 0.0125(14)
C16 0.041(2) 0.0225(17) 0.040(2) -0.0004(15) -0.0062(17) 0.0145(16)
C17 0.055(3) 0.031(2) 0.046(2) -0.0046(17) -0.006(2) 0.029(2)
C18 0.043(2) 0.044(2) 0.044(2) -0.0033(19) 0.0005(19) 0.028(2)
C19 0.0308(19) 0.0284(18) 0.040(2) 0.0031(16) 0.0021(16) 0.0157(16)
C20 0.0264(17) 0.0250(17) 0.0261(17) -0.0031(13) -0.0070(14) 0.0133(14)
N21 0.0243(14) 0.0201(13) 0.0336(16) -0.0003(12) -0.0041(12) 0.0098(12)
N22 0.0240(14) 0.0215(14) 0.0323(16) 0.0002(12) -0.0009(12) 0.0097(12)
C23 0.0228(17) 0.0266(17) 0.0352(19) -0.0029(15) -0.0029(14) 0.0111(14)
C24 0.0257(17) 0.0207(16) 0.0316(18) 0.0026(14) 0.0039(14) 0.0108(14)
N25 0.0251(15) 0.0232(14) 0.0410(17) 0.0025(13) -0.0054(13) 0.0124(12)
C231 0.0290(19) 0.0263(18) 0.047(2) -0.0033(16) -0.0056(17) 0.0156(16)
N232 0.0314(18) 0.0355(19) 0.067(3) -0.0076(17) -0.0103(17) 0.0096(16)
O241 0.0321(14) 0.0208(12) 0.0546(17) -0.0042(12) -0.0078(12) 0.0116(11)
C242 0.040(2) 0.0262(19) 0.060(3) 0.0012(18) -0.002(2) 0.0182(17)
O1 0.0302(15) 0.0431(16) 0.0533(18) 0.0105(14) -0.0034(13) 0.0186(13)
O2 0.0350(15) 0.0491(17) 0.0364(15) -0.0041(13) -0.0050(12) 0.0223(14)
O1W 0.082(3) 0.106(4) 0.103(4) 0.003(3) 0.014(3) 0.058(3)

loop_
_atom_type_symbol
_atom_type_description
_atom_type_scat_dispersion_real
_atom_type_scat_dispersion_imag
_atom_type_scat_source
C C 0.0033 0.0016 'International Tables Vol C Tables 4.2.6.8 and 6.1.1.4'
H H 0.0000 0.0000 'International Tables Vol C Tables 4.2.6.8 and 6.1.1.4'
N N 0.0061 0.0033 'International Tables Vol C Tables 4.2.6.8 and 6.1.1.4'
O O 0.0106 0.0060 'International Tables Vol C Tables 4.2.6.8 and 6.1.1.4'
Cu Cu 0.3201 1.2651 'International Tables Vol C Tables 4.2.6.8 and 6.1.1.4'
S S 0.1246 0.1234 'International Tables Vol C Tables 4.2.6.8 and 6.1.1.4'

loop_
_geom_angle_atom_site_label_1
_geom_angle_atom_site_label_2
_geom_angle_atom_site_label_3
_geom_angle
N25 Cu1 N21 91.98(12)
N25 Cu1 O11 158.70(12)
N21 Cu1 O11 94.51(11)
N25 Cu1 O1 92.07(12)
N21 Cu1 O1 175.75(12)
O11 Cu1 O1 82.16(11)
N25 Cu1 O2 109.56(11)
N21 Cu1 O2 88.67(11)
O11 Cu1 O2 90.88(11)
O1 Cu1 O2 88.73(11)
S12 O11 Cu1 119.93(14)
O13 S12 O14 115.05(17)
O13 S12 O11 111.51(16)
O14 S12 O11 110.23(16)
O13 S12 C15 107.86(17)
O14 S12 C15 107.82(17)
O11 S12 C15 103.64(16)
C16 C15 C20 120.6(3)
C16 C15 S12 119.7(3)
C20 C15 S12 119.6(3)
C17 C16 C15 120.4(4)
C17 C16 H16 119.8
C15 C16 H16 119.8
C18 C17 C16 119.6(4)
C18 C17 H17 120.2
C16 C17 H17 120.2
C17 C18 C19 120.8(4)
C17 C18 H18 119.6
C19 C18 H18 119.6
C18 C19 C20 120.6(4)
C18 C19 H19 119.7
C20 C19 H19 119.7
C19 C20 C15 118.0(3)
C19 C20 N21 121.2(3)
C15 C20 N21 120.7(3)
N22 N21 C20 111.1(3)
N22 N21 Cu1 127.1(2)
C20 N21 Cu1 121.1(2)
N21 N22 C23 122.3(3)
N22 C23 C231 113.8(3)
N22 C23 C24 128.7(3)
C231 C23 C24 117.5(3)
N25 C24 O241 125.8(3)
N25 C24 C23 122.7(3)
O241 C24 C23 111.6(3)
C24 N25 Cu1 126.6(2)
C24 N25 H25 116.7
Cu1 N25 H25 116.7
N232 C231 C23 179.5(5)
C24 O241 C242 119.0(3)
O241 C242 H24B 109.5
O241 C242 H24C 109.5
H24B C242 H24C 109.5
O241 C242 H24A 109.5
H24B C242 H24A 109.5
H24C C242 H24A 109.5
Cu1 O1 H2 124(4)
Cu1 O1 H1 122(4)
H2 O1 H1 113(3)
Cu1 O2 H4 111(5)
Cu1 O2 H3 103(5)
H4 O2 H3 111(3)
H6 O1W H5 111(3)

loop_
_geom_bond_atom_site_label_1
_geom_bond_atom_site_label_2
_geom_bond_distance
Cu1 N25 1.922(3)
Cu1 N21 1.976(3)
Cu1 O11 1.988(2)
Cu1 O1 2.005(3)
Cu1 O2 2.317(3)
O11 S12 1.489(3)
S12 O13 1.432(3)
S12 O14 1.440(3)
S12 C15 1.757(4)
C15 C16 1.384(5)
C15 C20 1.408(5)
C16 C17 1.377(6)
C16 H16 0.9300
C17 C18 1.376(6)
C17 H17 0.9300
C18 C19 1.384(5)
C18 H18 0.9300
C19 C20 1.388(5)
C19 H19 0.9300
C20 N21 1.427(4)
N21 N22 1.299(4)
N22 C23 1.317(4)
C23 C231 1.447(5)
C23 C24 1.449(5)
C24 N25 1.278(4)
C24 O241 1.342(4)
N25 H25 0.8600
C231 N232 1.134(5)
O241 C242 1.451(4)
C242 H24B 0.9600
C242 H24C 0.9600
C242 H24A 0.9600
O1 H2 0.846(19)
O1 H1 0.843(19)
O2 H4 0.847(19)
O2 H3 0.848(19)
O1W H6 0.864(19)
O1W H5 0.847(19)

loop_
_geom_hbond_atom_site_label_D
_geom_hbond_atom_site_label_H
_geom_hbond_atom_site_label_A
_geom_hbond_distance_DH
_geom_hbond_distance_HA
_geom_hbond_distance_DA
_geom_hbond_angle_DHA
_geom_hbond_site_symmetry_A
O1 H2 O11 0.846(19) 1.98(2) 2.812(4) 169(7) 12
O1 H1 O1W 0.843(19) 1.88(3) 2.694(5) 161(7) .
O2 H4 O14 0.847(19) 2.00(3) 2.815(4) 160(6) 12
O2 H3 N232 0.848(19) 2.09(2) 2.932(4) 176(7) 13
O1W H5 O1W 0.847(19) 2.48(4) 3.284(8) 158(6) 12_556
N25 H25 O2 0.86 2.64 3.463(4) 161.1 12
